data_4508408
loop_
_publ_author_name
'Bajpai, Alankriti'
'Venkatakrishnan, Parthasarathy'
'Mandal, Susovan'
'Samanta, Subhas'
'Venugopalan, Paloth'
'Moorthy, Jarugu Narasimha'

_publ_section_title
;
 Self-Assembly of Conformationally Rigid Dialcohols
 (Bis-Benzocyclobutenols): Supramolecular Cyclophanes and Arrays
;
_journal_issue 11
_journal_name_full 'Crystal Growth &amp; Design'
_journal_page_first 4714
_journal_paper_doi 10.1021/cg400791a
_journal_volume 13
_journal_year 2013
_chemical_formula_moiety 'C26 H26 O2'
_chemical_formula_sum 'C26 H26 O2'
_chemical_formula_weight 370.47
_chemical_name_common anti-1d
_chemical_name_systematic
;
 ?
;
_space_group_IT_number 85
_symmetry_cell_setting tetragonal
_symmetry_Int_Tables_number 85
_symmetry_space_group_name_Hall '-P 4a'
_symmetry_space_group_name_H-M 'P 4/n :2'
_atom_sites_solution_hydrogens geom
_atom_sites_solution_primary direct
_atom_sites_solution_secondary difmap
_audit_creation_method SHELXL-97
_cell_angle_alpha 90.00
_cell_angle_beta 90.00
_cell_angle_gamma 90.00
_cell_formula_units_Z 4
_cell_length_a 14.160(5)
_cell_length_b 14.160(5)
_cell_length_c 10.639(5)
_cell_measurement_temperature 100(2)
_cell_volume 2133.2(15)
_computing_cell_refinement 'Bruker SAINT'
_computing_data_collection 'Bruker APEX'
_computing_data_reduction 'Bruker SAINT'
_computing_molecular_graphics 'SHELXL 5.1, XP (Sheldrick, 1994)'
_computing_publication_material SHELXS-97
_computing_structure_refinement 'SHELXL-97 (Sheldrick, 2008)'
_computing_structure_solution 'SHELXS-97 (Sheldrick, 2008)'
_diffrn_ambient_temperature 100(2)
_diffrn_measured_fraction_theta_full 0.854
_diffrn_measured_fraction_theta_max 0.854
_diffrn_measurement_device_type 'Bruker SMART APEX'
_diffrn_measurement_method 'phi and omega scans'
_diffrn_radiation_monochromator graphite
_diffrn_radiation_source 'fine-focus sealed tube'
_diffrn_radiation_type MoK\a
_diffrn_radiation_wavelength 0.71069
_diffrn_reflns_av_R_equivalents 0.0686
_diffrn_reflns_av_sigmaI/netI 0.0789
_diffrn_reflns_limit_h_max 16
_diffrn_reflns_limit_h_min -16
_diffrn_reflns_limit_k_max 16
_diffrn_reflns_limit_k_min -16
_diffrn_reflns_limit_l_max 8
_diffrn_reflns_limit_l_min -12
_diffrn_reflns_number 8270
_diffrn_reflns_theta_full 24.99
_diffrn_reflns_theta_max 24.99
_diffrn_reflns_theta_min 2.03
_exptl_absorpt_coefficient_mu 0.071
_exptl_absorpt_correction_T_max 0.99
_exptl_absorpt_correction_T_min 0.98
_exptl_absorpt_correction_type multi-scan
_exptl_absorpt_process_details '(SADABS; Bruker, 2007)'
_exptl_crystal_colour 'color less'
_exptl_crystal_density_diffrn 1.154
_exptl_crystal_density_method 'not measured'
_exptl_crystal_description needles
_exptl_crystal_F_000 792
_exptl_crystal_size_max 0.10
_exptl_crystal_size_mid 0.10
_exptl_crystal_size_min 0.06
_refine_diff_density_max 0.205
_refine_diff_density_min -0.139
_refine_diff_density_rms 0.038
_refine_ls_extinction_method none
_refine_ls_goodness_of_fit_ref 1.006
_refine_ls_hydrogen_treatment constr
_refine_ls_matrix_type full
_refine_ls_number_parameters 127
_refine_ls_number_reflns 1609
_refine_ls_number_restraints 0
_refine_ls_restrained_S_all 1.006
_refine_ls_R_factor_all 0.0815
_refine_ls_R_factor_gt 0.0507
_refine_ls_shift/su_max 0.000
_refine_ls_shift/su_mean 0.000
_refine_ls_structure_factor_coef Fsqd
_refine_ls_weighting_details 'calc w=1/[\s^2^(Fo^2^)+(0.0207P)^2^+0.0000P] where P=(Fo^2^+2Fc^2^)/3'
_refine_ls_weighting_scheme calc
_refine_ls_wR_factor_gt 0.0856
_refine_ls_wR_factor_ref 0.0920
_reflns_number_gt 1146
_reflns_number_total 1609
_reflns_threshold_expression >2sigma(I)
_cod_data_source_file cg400791a_si_004.cif
_cod_data_source_block anti-1d
_cod_depositor_comments
;
The following automatic conversions were performed:

'_symmetry_cell_setting' value 'Tetragonal' changed to 'tetragonal'
according to /home/saulius/struct/CIF-dictionaries/cif_core.dic
dictionary named 'cif_core.dic' version 2.4.2 from
2011-04-26.

'_exptl_absorpt_correction_type' value 'Multi-Scan'
changed to 'multi-scan' according to
/home/saulius/struct/CIF-dictionaries/cif_core.dic dictionary named
'cif_core.dic' version 2.4.2 from 2011-04-26.

Automatic conversion script
Id: cif_fix_values 1891 2012-01-12 08:04:46Z andrius 
;
_cod_original_sg_symbol_H-M 'P 4/n'
_cod_database_code 4508408

loop_
_symmetry_equiv_pos_as_xyz
'x, y, z'
'-x+1/2, -y+1/2, z'
'-y+1/2, x, z'
'y, -x+1/2, z'
'-x, -y, -z'
'x-1/2, y-1/2, -z'
'y-1/2, -x, -z'
'-y, x-1/2, -z'

loop_
_atom_site_label
_atom_site_type_symbol
_atom_site_fract_x
_atom_site_fract_y
_atom_site_fract_z
_atom_site_U_iso_or_equiv
_atom_site_adp_type
_atom_site_occupancy
_atom_site_symmetry_multiplicity
_atom_site_calc_flag
_atom_site_refinement_flags
O1 O 0.77594(9) 1.13140(9) 0.44123(12) 0.0240(4) Uani 1 1 d .
H1A H 0.8141 1.1690 0.4705 0.036 Uiso 1 1 calc R
C1 C 0.80967(14) 1.03821(15) 0.45888(18) 0.0206(5) Uani 1 1 d .
C2 C 0.81879(14) 1.00465(15) 0.59931(18) 0.0231(5) Uani 1 1 d .
H2A H 0.8049 1.0532 0.6609 0.028 Uiso 1 1 calc R
H2B H 0.7853 0.9465 0.6180 0.028 Uiso 1 1 calc R
C3 C 0.92362(14) 0.99150(14) 0.57251(18) 0.0178(5) Uani 1 1 d .
C4 C 1.00630(14) 0.96180(13) 0.63073(17) 0.0191(5) Uani 1 1 d .
C5 C 1.08319(14) 0.97431(13) 0.55014(18) 0.0176(5) Uani 1 1 d .
C6 C 0.74813(15) 0.97348(14) 0.37869(17) 0.0231(5) Uani 1 1 d .
H6A H 0.7618 0.9085 0.4012 0.028 Uiso 1 1 calc R
H6B H 0.6824 0.9854 0.3991 0.028 Uiso 1 1 calc R
C7 C 0.76089(15) 0.98450(14) 0.23871(18) 0.0213(5) Uani 1 1 d .
C8 C 0.71809(15) 1.05678(15) 0.1714(2) 0.0288(6) Uani 1 1 d .
H8A H 0.6792 1.0997 0.2127 0.035 Uiso 1 1 calc R
C9 C 0.73265(17) 1.06556(17) 0.0439(2) 0.0377(6) Uani 1 1 d .
H9A H 0.7038 1.1145 0.0002 0.045 Uiso 1 1 calc R
C10 C 0.78958(16) 1.00248(19) -0.0196(2) 0.0366(6) Uani 1 1 d .
H10A H 0.7992 1.0088 -0.1056 0.044 Uiso 1 1 calc R
C11 C 0.83190(16) 0.93011(18) 0.0458(2) 0.0355(6) Uani 1 1 d .
H11A H 0.8707 0.8874 0.0041 0.043 Uiso 1 1 calc R
C12 C 0.81686(15) 0.92095(16) 0.1731(2) 0.0284(5) Uani 1 1 d .
H12A H 0.8448 0.8711 0.2161 0.034 Uiso 1 1 calc R
C13 C 1.00983(16) 0.92215(15) 0.76165(18) 0.0256(5) Uani 1 1 d .
H13A H 0.9996 0.9720 0.8213 0.038 Uiso 1 1 calc R
H13B H 1.0706 0.8941 0.7761 0.038 Uiso 1 1 calc R
H13C H 0.9616 0.8751 0.7711 0.038 Uiso 1 1 calc R

loop_
_atom_site_aniso_label
_atom_site_aniso_U_11
_atom_site_aniso_U_22
_atom_site_aniso_U_33
_atom_site_aniso_U_23
_atom_site_aniso_U_13
_atom_site_aniso_U_12
O1 0.0193(8) 0.0211(8) 0.0315(8) -0.0069(6) -0.0054(6) 0.0025(6)
C1 0.0179(11) 0.0209(12) 0.0231(12) -0.0026(9) -0.0018(9) 0.0025(9)
C2 0.0188(11) 0.0278(13) 0.0226(12) -0.0033(10) 0.0022(9) 0.0005(9)
C3 0.0190(11) 0.0167(11) 0.0176(11) -0.0042(9) 0.0030(9) -0.0005(9)
C4 0.0212(12) 0.0164(11) 0.0198(12) -0.0027(8) -0.0023(9) 0.0006(9)
C5 0.0180(11) 0.0146(11) 0.0201(12) -0.0028(8) -0.0019(9) -0.0015(9)
C6 0.0181(11) 0.0220(12) 0.0292(12) -0.0015(9) -0.0018(10) -0.0004(9)
C7 0.0151(11) 0.0234(12) 0.0254(12) -0.0038(10) -0.0033(9) -0.0046(9)
C8 0.0260(13) 0.0295(14) 0.0311(14) -0.0053(10) -0.0066(10) 0.0035(11)
C9 0.0393(16) 0.0430(16) 0.0309(16) 0.0074(11) -0.0116(12) -0.0006(13)
C10 0.0358(16) 0.0514(17) 0.0225(14) -0.0040(12) 0.0002(11) -0.0097(13)
C11 0.0325(14) 0.0427(16) 0.0313(14) -0.0119(12) 0.0003(11) 0.0016(12)
C12 0.0244(13) 0.0281(13) 0.0328(13) -0.0057(11) -0.0035(10) 0.0026(11)
C13 0.0261(12) 0.0275(13) 0.0234(13) 0.0030(10) 0.0004(10) -0.0008(10)

loop_
_atom_type_symbol
_atom_type_description
_atom_type_scat_dispersion_real
_atom_type_scat_dispersion_imag
_atom_type_scat_source
C C 0.0033 0.0016 'International Tables Vol C Tables 4.2.6.8 and 6.1.1.4'
H H 0.0000 0.0000 'International Tables Vol C Tables 4.2.6.8 and 6.1.1.4'
O O 0.0106 0.0060 'International Tables Vol C Tables 4.2.6.8 and 6.1.1.4'

loop_
_geom_angle_atom_site_label_1
_geom_angle_atom_site_label_2
_geom_angle_atom_site_label_3
_geom_angle
_geom_angle_site_symmetry_1
_geom_angle_site_symmetry_3
O1 C1 C6 107.05(16) . .
O1 C1 C5 115.72(17) . 5_776
C6 C1 C5 117.49(17) . 5_776
O1 C1 C2 115.80(16) . .
C6 C1 C2 113.37(18) . .
C5 C1 C2 86.74(14) 5_776 .
C3 C2 C1 86.51(15) . .
C4 C3 C5 125.46(18) . 5_776
C4 C3 C2 140.78(19) . .
C5 C3 C2 93.74(16) 5_776 .
C3 C4 C5 110.15(18) . .
C3 C4 C13 123.66(18) . .
C5 C4 C13 126.19(19) . .
C3 C5 C4 124.34(18) 5_776 .
C3 C5 C1 92.87(16) 5_776 5_776
C4 C5 C1 142.77(19) . 5_776
C7 C6 C1 114.94(18) . .
C12 C7 C8 117.9(2) . .
C12 C7 C6 119.86(19) . .
C8 C7 C6 122.2(2) . .
C9 C8 C7 120.6(2) . .
C8 C9 C10 120.7(2) . .
C11 C10 C9 119.3(2) . .
C10 C11 C12 120.0(2) . .
C11 C12 C7 121.5(2) . .

loop_
_geom_bond_atom_site_label_1
_geom_bond_atom_site_label_2
_geom_bond_distance
_geom_bond_site_symmetry_2
O1 C1 1.416(2) .
C1 C6 1.525(3) .
C1 C5 1.530(3) 5_776
C1 C2 1.573(3) .
C2 C3 1.523(3) .
C3 C4 1.390(3) .
C3 C5 1.395(3) 5_776
C4 C5 1.397(3) .
C4 C13 1.503(3) .
C5 C3 1.395(3) 5_776
C5 C1 1.530(3) 5_776
C6 C7 1.508(3) .
C7 C12 1.387(3) .
C7 C8 1.389(3) .
C8 C9 1.377(3) .
C9 C10 1.380(3) .
C10 C11 1.376(3) .
C11 C12 1.377(3) .
